data_9010549
loop_
_publ_author_name
'Johnsen, O.'
'Grice, J. D.'

_publ_section_title
;
 The crystal chemistry of the eudialyte group
 Sample: #6
;
_journal_name_full 'The Canadian Mineralogist'
_journal_page_first 865
_journal_page_last 891
_journal_volume 37
_journal_year 1999
_chemical_compound_source 'Mont Saint-Hilaire, Rouville County, Quebec, Canada'
_chemical_formula_sum
;Ca6.39 Ce0.039 Cl0.636 Fe2.1 H1.362 K0.36 La0.036 Mn0.81 Na11.37 Nb0.31
 O77.092 Si25 Sr2.745 W0.52 Zr2.97
;
_chemical_name_mineral Khomyakovite
_space_group_IT_number 160
_symmetry_space_group_name_Hall 'R 3 -2"'
_symmetry_space_group_name_H-M 'R 3 m :H'
_cell_angle_alpha 90
_cell_angle_beta 90
_cell_angle_gamma 120
_cell_formula_units_Z 3
_cell_length_a 14.2959
_cell_length_b 14.2959
_cell_length_c 30.084
_cell_volume 5324.627
_database_code_amcsd 0005612
_exptl_crystal_density_diffrn 3.087
_cod_original_sg_symbol_H-M 'R 3 m'
_cod_original_formula_sum
;Ca6.39 Fe2.1 Mn.81 W.52 Nb.31 Si25 Na11.37 K.36 Sr2.745 Ce.039 La.036 Zr2.97
 O77.092 Cl.636 H1.362
;
_cod_database_code 9010549

loop_
_space_group_symop_operation_xyz
x,y,z
2/3+x,1/3+y,1/3+z
1/3+x,2/3+y,2/3+z
x,x-y,z
2/3+x,1/3+x-y,1/3+z
1/3+x,2/3+x-y,2/3+z
-y,-x,z
2/3-y,1/3-x,1/3+z
1/3-y,2/3-x,2/3+z
-x+y,y,z
2/3-x+y,1/3+y,1/3+z
1/3-x+y,2/3+y,2/3+z
-y,x-y,z
2/3-y,1/3+x-y,1/3+z
1/3-y,2/3+x-y,2/3+z
-x+y,-x,z
2/3-x+y,1/3-x,1/3+z
1/3-x+y,2/3-x,2/3+z

loop_
_atom_site_label
_atom_site_fract_x
_atom_site_fract_y
_atom_site_fract_z
_atom_site_occupancy
_atom_site_U_iso_or_equiv
_atom_site_type_symbol
_atom_site_attached_hydrogens
CaM1 0.59460 0.92580 0.16750 1.00000 0.01500 Ca 0
FeM25 0.81800 0.18200 0.17020 0.52000 0.01500 Fe 0
MnM25 0.81800 0.18200 0.17020 0.27000 0.01500 Mn 0
FeM24 0.83130 0.16870 0.16540 0.18000 0.03000 Fe 0
WM3 0.00000 0.00000 -0.13180 0.52000 0.01500 W 0
NbM3 0.00000 0.00000 -0.13180 0.31000 0.01500 Nb 0
Si7 0.00000 0.00000 0.07730 0.60000 0.01000 Si 0
Si7a 0.00000 0.00000 0.12330 0.40000 0.03000 Si 0
Na1a 0.21870 0.78130 0.01530 0.50000 0.03500 Na 0
Na1b 0.23850 0.76150 0.00550 0.50000 0.03500 Na 0
Na2 0.43780 0.56220 -0.67570 1.00000 0.02500 Na 0
Na3 0.09730 0.90270 0.21490 0.68000 0.07500 Na 0
KNa3 0.09730 0.90270 0.21490 0.12000 0.07500 K 0
CaNa3 0.09730 0.90270 0.21490 0.13000 0.07500 Ca 0
SrNa3 0.09730 0.90270 0.21490 0.04500 0.07500 Sr 0
CeNa3 0.09730 0.90270 0.21490 0.01300 0.07500 Ce 0
LaNa3 0.09730 0.90270 0.21490 0.01200 0.07500 La 0
Na4 0.56700 0.43300 0.11730 0.13000 0.01500 Na 0
SrNa4 0.56700 0.43300 0.11730 0.87000 0.01500 Sr 0
Na5 0.73610 0.26390 0.31680 0.98000 0.06500 Na 0
Zr 0.49680 0.50320 0.00000 0.99000 0.01000 Zr 0
Si1 0.26300 0.73700 0.25020 1.00000 0.01500 Si 0
Si2 0.40330 0.59670 0.08610 1.00000 0.01500 Si 0
Si3 0.54080 0.45920 0.24350 1.00000 0.01000 Si 0
Si4 0.12330 0.87670 0.09230 1.00000 0.01000 Si 0
Si5 0.94490 0.67360 0.26360 1.00000 0.01000 Si 0
Si6 0.72470 0.06200 0.06940 1.00000 0.01000 Si 0
O1 0.39450 0.60550 0.24820 1.00000 0.02500 O 0
O2 0.22210 0.77790 0.21050 1.00000 0.03500 O 0
O3 0.23500 0.76500 0.29900 1.00000 0.03500 O 0
O4 0.27150 0.72850 0.09230 1.00000 0.03000 O 0
O5 0.44960 0.55040 0.12240 1.00000 0.03500 O 0
O6 0.09130 0.90870 0.36880 1.00000 0.03000 O 0
O7 0.60970 0.03880 0.27340 1.00000 0.01500 O 0
O8 0.51600 0.48400 0.19520 1.00000 0.01500 O 0
O9 0.60550 0.39450 0.24690 1.00000 0.02500 O 0
O10 0.72190 0.94860 0.05990 1.00000 0.02500 O 0
O11 0.15420 0.84580 0.13870 1.00000 0.02000 O 0
O12 0.05910 0.94090 0.09960 1.00000 0.03500 O 0
O13 0.29820 0.90050 -0.62570 1.00000 0.02000 O 0
O14 0.70840 0.07650 0.12160 1.00000 0.01500 O 0
O15 0.84080 0.15920 0.05030 1.00000 0.01500 O 0
O16 0.74650 0.77310 0.29360 1.00000 0.02000 O 0
O17 0.95460 0.70060 0.21150 1.00000 0.01500 O 0
O18 0.81890 0.18110 0.28050 1.00000 0.01500 O 0
O19 0.73060 0.26940 0.16950 1.00000 0.02000 O 0
O20 0.00000 0.00000 0.02540 0.73000 0.02000 O 0
ClX1a 0.00000 0.00000 -0.26770 0.12300 0.03000 Cl 0
O-HX1a 0.00000 0.00000 -0.26770 0.21000 0.03000 O 0
ClX1b -0.09900 -0.04950 -0.26420 0.04100 0.03000 Cl 0
O-HX1b -0.09900 -0.04950 -0.26420 0.07000 0.03000 O 0
ClX1c 0.00000 0.00000 -0.31940 0.12300 0.03000 Cl 0
O-HX1c 0.00000 0.00000 -0.31940 0.21000 0.03000 O 0
ClX2a 0.00000 0.00000 0.28110 0.06700 0.03000 Cl 0
O-HX2a 0.00000 0.00000 0.28110 0.18300 0.03000 O 0
ClX2b 0.00000 0.00000 0.24770 0.06700 0.03000 Cl 0
O-HX2b 0.00000 0.00000 0.24770 0.18300 0.03000 O 0
ClX2c 0.00000 0.00000 0.17380 0.06700 0.03000 Cl 0
O-HX2c 0.00000 0.00000 0.17380 0.18300 0.03000 O 0
ClX2d -0.03700 0.03700 0.19310 0.02200 0.03000 Cl 0
O-HX2d -0.03700 0.03700 0.19310 0.06100 0.03000 O 0

loop_
_cod_changelog_entry_id
_cod_changelog_entry_author
_cod_changelog_entry_date
_cod_changelog_entry_text
1
;cod-tools version 3.8.0
Id: cif_guess_AMCSD_atom_types 9581 2023-05-17 12:35:41Z saulius
;
2023-05-23T09:23:01+03:00
;Derived atom types and hydrogen counts
from atom names that follow the AMCSD naming convention
(Wat == water, O-H == hydroxyl).
;

loop_
_cod_related_entry_id
_cod_related_entry_database
_cod_related_entry_code
1 AMCSD 0005612
